data_7712275
loop_
_publ_author_name
'Feng, Haosheng'
'Luo, Shao-Xiong Lennon'
'Croy, Robert G.'
'Essigmann, John M.'
'Swager, Timothy M.'

_publ_section_title
;
 Interaction of <i>N</i>-nitrosamines with binuclear copper complexes for
 luminescent detection.
;
_journal_name_full 'Dalton transactions (Cambridge, England : 2003)'
_journal_paper_doi 10.1039/d2dt03848j
_journal_year 2023
_chemical_formula_moiety '0.79(C65 H51 Cu2 N4 P3), 0.21(C65 H54 Cu2 N5 O P3), 2(F6 P)'
_chemical_formula_sum 'C65 H51.63 Cu2 F12 N4.21 O0.21 P5'
_chemical_formula_weight 1404.96
_space_group_crystal_system monoclinic
_space_group_IT_number 14
_space_group_name_Hall '-P 2yn'
_space_group_name_H-M_alt 'P 1 21/n 1'
_atom_sites_solution_hydrogens geom
_atom_sites_solution_primary direct
_atom_sites_solution_secondary difmap
_audit_creation_method SHELXL-2018/3
_audit_update_record
;
2022-11-09 deposited with the CCDC.	2023-01-26 downloaded from the CCDC.
;
_cell_angle_alpha 90
_cell_angle_beta 90.583(5)
_cell_angle_gamma 90
_cell_formula_units_Z 4
_cell_length_a 16.304(2)
_cell_length_b 15.872(2)
_cell_length_c 22.919(3)
_cell_measurement_reflns_used 9937
_cell_measurement_temperature 100(2)
_cell_measurement_theta_max 31.94
_cell_measurement_theta_min 2.19
_cell_volume 5930.6(13)
_computing_cell_refinement 'SAINT 8.38A (Bruker-AXS, 2017)'
_computing_data_collection 'APEX3 v2017.3.0 (Bruker-AXS, 2017)'
_computing_data_reduction 'SAINT 8.38A (Bruker-AXS, 2017)'
_computing_molecular_graphics 'Bruker SHELXTL'
_computing_publication_material 'Bruker SHELXTL'
_computing_structure_refinement 'SHELXL-2018/3 (Sheldrick, 2018)'
_computing_structure_solution 'SHELXT-2015 (Sheldrick, 2015)'
_diffrn_ambient_temperature 100(2)
_diffrn_detector_area_resol_mean 7.4
_diffrn_measured_fraction_theta_full 1.000
_diffrn_measured_fraction_theta_max 1.000
_diffrn_measurement_device_type 'Bruker Photon3 CPAD'
_diffrn_measurement_method '\f and \w scans'
_diffrn_radiation_type MoK\a
_diffrn_radiation_wavelength 0.71073
_diffrn_reflns_av_R_equivalents 0.0541
_diffrn_reflns_av_unetI/netI 0.0179
_diffrn_reflns_Laue_measured_fraction_full 1.000
_diffrn_reflns_Laue_measured_fraction_max 1.000
_diffrn_reflns_limit_h_max 24
_diffrn_reflns_limit_h_min -24
_diffrn_reflns_limit_k_max 23
_diffrn_reflns_limit_k_min -23
_diffrn_reflns_limit_l_max 34
_diffrn_reflns_limit_l_min -34
_diffrn_reflns_number 478033
_diffrn_reflns_point_group_measured_fraction_full 1.000
_diffrn_reflns_point_group_measured_fraction_max 1.000
_diffrn_reflns_theta_full 25.242
_diffrn_reflns_theta_max 32.032
_diffrn_reflns_theta_min 1.525
_diffrn_source 'I\mS micro-focus sealed tube, multilayer optics'
_exptl_absorpt_coefficient_mu 0.937
_exptl_absorpt_correction_T_max 0.7254
_exptl_absorpt_correction_T_min 0.6806
_exptl_absorpt_correction_type multi-scan
_exptl_absorpt_process_details 'SADABS (Herbst-Irmer et al., 2015)'
_exptl_crystal_colour yellow
_exptl_crystal_density_diffrn 1.574
_exptl_crystal_density_method 'not measured'
_exptl_crystal_description plate
_exptl_crystal_F_000 2855
_exptl_crystal_recrystallization_method 'Re-crystallisation from solvent: Dichloromethane/Diethyl Ether'
_exptl_crystal_size_max 0.145
_exptl_crystal_size_mid 0.135
_exptl_crystal_size_min 0.025
_refine_diff_density_max 0.476
_refine_diff_density_min -0.969
_refine_diff_density_rms 0.068
_refine_ls_extinction_method none
_refine_ls_goodness_of_fit_ref 1.043
_refine_ls_hydrogen_treatment constr
_refine_ls_matrix_type full
_refine_ls_number_parameters 1026
_refine_ls_number_reflns 20655
_refine_ls_number_restraints 3573
_refine_ls_restrained_S_all 1.103
_refine_ls_R_factor_all 0.0491
_refine_ls_R_factor_gt 0.0378
_refine_ls_shift/su_max 0.002
_refine_ls_shift/su_mean 0.000
_refine_ls_structure_factor_coef Fsqd
_refine_ls_weighting_details 'w=1/[\s^2^(Fo^2^)+(0.0379P)^2^+5.5091P] where P=(Fo^2^+2Fc^2^)/3'
_refine_ls_weighting_scheme calc
_refine_ls_wR_factor_gt 0.0903
_refine_ls_wR_factor_ref 0.0972
_reflns_Friedel_coverage 0.000
_reflns_number_gt 17187
_reflns_number_total 20655
_reflns_threshold_expression 'I > 2\s(I)'
_cod_data_source_file d2dt03848j2.cif
_cod_data_source_block P22036
_cod_original_cell_volume 5930.3(14)
_cod_original_sg_symbol_H-M 'P 21/n'
_cod_database_code 7712275
_shelx_shelxl_version_number 2018/3
_shelx_space_group_comment
; 
The symmetry employed for this shelxl refinement is uniquely defined 
by the following loop, which should always be used as a source of 
symmetry information in preference to the above space-group names. 
They are only intended as comments. 
;
_shelx_estimated_absorpt_t_min 0.876
_shelx_estimated_absorpt_t_max 0.977

loop_
_space_group_symop_operation_xyz
'x, y, z'
'-x+1/2, y+1/2, -z+1/2'
'-x, -y, -z'
'x-1/2, -y-1/2, z-1/2'

loop_
_atom_site_label
_atom_site_type_symbol
_atom_site_fract_x
_atom_site_fract_y
_atom_site_fract_z
_atom_site_U_iso_or_equiv
_atom_site_adp_type
_atom_site_occupancy
_atom_site_site_symmetry_order
_atom_site_calc_flag
_atom_site_refinement_flags_posn
_atom_site_refinement_flags_adp
_atom_site_refinement_flags_occupancy
_atom_site_disorder_assembly
_atom_site_disorder_group
Cu1 Cu 0.14003(2) 0.74833(2) 0.44212(2) 0.01663(4) Uani 1 1 d . . . . .
Cu2 Cu 0.27680(2) 0.75176(2) 0.51286(2) 0.01995(4) Uani 1 1 d . . . . .
P1 P 0.18723(2) 0.61096(2) 0.44096(2) 0.01679(7) Uani 1 1 d . . . . .
N1 N 0.33934(8) 0.66394(8) 0.46595(6) 0.0201(2) Uani 1 1 d . . . . .
C1 C 0.29934(9) 0.60546(9) 0.43498(6) 0.0196(3) Uani 1 1 d . . . . .
C2 C 0.33920(10) 0.54085(10) 0.40386(7) 0.0246(3) Uani 1 1 d . . . . .
H2 H 0.308349 0.501339 0.381546 0.029 Uiso 1 1 calc R U . . .
C3 C 0.42301(10) 0.53600(11) 0.40632(8) 0.0278(3) Uani 1 1 d . . . . .
H3 H 0.450797 0.492253 0.386284 0.033 Uiso 1 1 calc R U . . .
C4 C 0.46782(10) 0.59606(11) 0.43863(7) 0.0248(3) Uani 1 1 d . . . . .
C5 C 0.55464(11) 0.59466(13) 0.44292(9) 0.0339(4) Uani 1 1 d . . . . .
H5 H 0.584791 0.551759 0.423758 0.041 Uiso 1 1 calc R U . . .
C6 C 0.59493(11) 0.65501(14) 0.47460(9) 0.0374(4) Uani 1 1 d . . . . .
H6 H 0.653069 0.653539 0.477587 0.045 Uiso 1 1 calc R U . . .
C7 C 0.55110(11) 0.71944(13) 0.50290(8) 0.0330(4) Uani 1 1 d . . . . .
H7 H 0.580004 0.761219 0.524516 0.040 Uiso 1 1 calc R U . . .
C8 C 0.46745(11) 0.72239(11) 0.49953(7) 0.0272(3) Uani 1 1 d . . . . .
H8 H 0.438578 0.766228 0.518688 0.033 Uiso 1 1 calc R U . . .
C9 C 0.42374(9) 0.66051(10) 0.46769(7) 0.0215(3) Uani 1 1 d . . . . .
C11 C 0.17121(9) 0.54419(9) 0.50490(6) 0.0192(3) Uani 1 1 d . . . . .
C12 C 0.23401(10) 0.49715(10) 0.53132(7) 0.0235(3) Uani 1 1 d . . . . .
H12 H 0.288384 0.501176 0.517072 0.028 Uiso 1 1 calc R U . . .
C13 C 0.21738(11) 0.44455(10) 0.57830(7) 0.0269(3) Uani 1 1 d . . . . .
H13 H 0.260483 0.413342 0.596248 0.032 Uiso 1 1 calc R U . . .
C14 C 0.13794(11) 0.43755(11) 0.59902(7) 0.0285(3) Uani 1 1 d . . . . .
H14 H 0.126515 0.400860 0.630662 0.034 Uiso 1 1 calc R U . . .
C15 C 0.07531(11) 0.48423(11) 0.57342(7) 0.0273(3) Uani 1 1 d . . . . .
H15 H 0.020926 0.479564 0.587563 0.033 Uiso 1 1 calc R U . . .
C16 C 0.09214(10) 0.53805(10) 0.52690(7) 0.0225(3) Uani 1 1 d . . . . .
H16 H 0.049241 0.570813 0.510082 0.027 Uiso 1 1 calc R U . . .
C21 C 0.15227(9) 0.54339(9) 0.38111(6) 0.0184(2) Uani 1 1 d . . . . .
C22 C 0.14440(10) 0.45613(10) 0.38754(7) 0.0245(3) Uani 1 1 d . . . . .
H22 H 0.155946 0.430678 0.424232 0.029 Uiso 1 1 calc R U . . .
C23 C 0.11984(11) 0.40650(10) 0.34066(8) 0.0283(3) Uani 1 1 d . . . . .
H23 H 0.115497 0.347188 0.345270 0.034 Uiso 1 1 calc R U . . .
C24 C 0.10176(11) 0.44274(12) 0.28758(8) 0.0308(4) Uani 1 1 d . . . . .
H24 H 0.084481 0.408550 0.255730 0.037 Uiso 1 1 calc R U . . .
C25 C 0.10875(14) 0.52898(12) 0.28057(8) 0.0366(4) Uani 1 1 d . . . . .
H25 H 0.095611 0.554021 0.244004 0.044 Uiso 1 1 calc R U . . .
C26 C 0.13502(12) 0.57928(10) 0.32700(7) 0.0277(3) Uani 1 1 d . . . . .
H26 H 0.141162 0.638287 0.321653 0.033 Uiso 1 1 calc R U . . .
P2 P 0.22636(2) 0.84506(2) 0.39873(2) 0.01868(7) Uani 1 1 d . . . . .
N2 N 0.30158(9) 0.87560(8) 0.50121(6) 0.0227(2) Uani 1 1 d . . . . .
C31 C 0.28007(10) 0.91347(9) 0.45140(7) 0.0225(3) Uani 1 1 d . . . . .
C32 C 0.29858(12) 0.99835(11) 0.43907(8) 0.0319(4) Uani 1 1 d . . . . .
H32 H 0.282627 1.022797 0.402864 0.038 Uiso 1 1 calc R U . . .
C33 C 0.33984(16) 1.04487(12) 0.48005(10) 0.0441(5) Uani 1 1 d . . . . .
H33 H 0.353200 1.102005 0.472240 0.053 Uiso 1 1 calc R U . . .
C34 C 0.36263(15) 1.00838(13) 0.53386(9) 0.0416(5) Uani 1 1 d . . . . .
C35 C 0.4031(2) 1.05343(16) 0.57915(12) 0.0653(9) Uani 1 1 d . . . . .
H35 H 0.416181 1.111201 0.573676 0.078 Uiso 1 1 calc R U . . .
C36 C 0.4235(2) 1.01495(17) 0.63043(12) 0.0710(9) Uani 1 1 d . . . . .
H36 H 0.450118 1.046167 0.660483 0.085 Uiso 1 1 calc R U . . .
C37 C 0.40524(18) 0.92897(15) 0.63914(10) 0.0531(6) Uani 1 1 d . . . . .
H37 H 0.420869 0.902337 0.674673 0.064 Uiso 1 1 calc R U . . .
C38 C 0.36512(13) 0.88361(12) 0.59668(8) 0.0356(4) Uani 1 1 d . . . . .
H38 H 0.352123 0.826066 0.603253 0.043 Uiso 1 1 calc R U . . .
C39 C 0.34301(11) 0.92207(11) 0.54318(8) 0.0289(3) Uani 1 1 d . . . . .
C41 C 0.31185(9) 0.80648(9) 0.35532(6) 0.0203(3) Uani 1 1 d . . . . .
C42 C 0.39389(10) 0.81580(10) 0.37248(7) 0.0247(3) Uani 1 1 d . . . . .
H42 H 0.407154 0.845847 0.407157 0.030 Uiso 1 1 calc R U . . .
C43 C 0.45632(11) 0.78122(11) 0.33897(8) 0.0273(3) Uani 1 1 d . . . . .
H43 H 0.511883 0.786929 0.351213 0.033 Uiso 1 1 calc R U . . .
C44 C 0.43747(11) 0.73858(10) 0.28788(8) 0.0270(3) Uani 1 1 d . . . . .
H44 H 0.480089 0.715029 0.265098 0.032 Uiso 1 1 calc R U . . .
C45 C 0.35636(11) 0.73024(10) 0.26994(7) 0.0267(3) Uani 1 1 d . . . . .
H45 H 0.343695 0.701916 0.234467 0.032 Uiso 1 1 calc R U . . .
C46 C 0.29330(10) 0.76319(10) 0.30369(7) 0.0237(3) Uani 1 1 d . . . . .
H46 H 0.237797 0.756243 0.291618 0.028 Uiso 1 1 calc R U . . .
C51 C 0.17329(10) 0.91803(9) 0.34963(7) 0.0221(3) Uani 1 1 d . . . . .
C52 C 0.09061(10) 0.93553(9) 0.35923(7) 0.0240(3) Uani 1 1 d . . . . .
H52 H 0.063993 0.912033 0.392123 0.029 Uiso 1 1 calc R U . . .
C53 C 0.04688(12) 0.98722(10) 0.32090(8) 0.0301(3) Uani 1 1 d . . . . .
H53 H -0.009534 0.998336 0.327467 0.036 Uiso 1 1 calc R U . . .
C54 C 0.08558(13) 1.02244(11) 0.27320(8) 0.0347(4) Uani 1 1 d . . . . .
H54 H 0.055483 1.056947 0.246738 0.042 Uiso 1 1 calc R U . . .
C55 C 0.16821(14) 1.00733(11) 0.26409(8) 0.0345(4) Uani 1 1 d . . . . .
H55 H 0.195009 1.032993 0.232051 0.041 Uiso 1 1 calc R U . . .
C56 C 0.21203(12) 0.95482(11) 0.30160(7) 0.0284(3) Uani 1 1 d . . . . .
H56 H 0.268371 0.943827 0.294671 0.034 Uiso 1 1 calc R U . . .
P3 P 0.09452(2) 0.79206(2) 0.53241(2) 0.01791(7) Uani 1 1 d . . . . .
N3 N 0.21707(8) 0.70824(8) 0.58384(5) 0.0204(2) Uani 1 1 d . . . . .
C61 C 0.13697(10) 0.72283(9) 0.58930(6) 0.0201(3) Uani 1 1 d . . . . .
C62 C 0.08882(10) 0.68750(10) 0.63365(7) 0.0240(3) Uani 1 1 d . . . . .
H62 H 0.032183 0.700838 0.636380 0.029 Uiso 1 1 calc R U . . .
C63 C 0.12507(11) 0.63348(11) 0.67286(7) 0.0269(3) Uani 1 1 d . . . . .
H63 H 0.093243 0.607471 0.702316 0.032 Uiso 1 1 calc R U . . .
C64 C 0.20951(11) 0.61677(10) 0.66924(7) 0.0248(3) Uani 1 1 d . . . . .
C65 C 0.25070(12) 0.56123(12) 0.70816(8) 0.0319(4) Uani 1 1 d . . . . .
H65 H 0.220579 0.532314 0.737234 0.038 Uiso 1 1 calc R U . . .
C66 C 0.33330(13) 0.54904(12) 0.70413(8) 0.0347(4) Uani 1 1 d . . . . .
H66 H 0.360302 0.511421 0.730226 0.042 Uiso 1 1 calc R U . . .
C67 C 0.37868(12) 0.59195(12) 0.66149(8) 0.0316(4) Uani 1 1 d . . . . .
H67 H 0.436481 0.584816 0.660141 0.038 Uiso 1 1 calc R U . . .
C68 C 0.34047(11) 0.64400(11) 0.62180(7) 0.0263(3) Uani 1 1 d . . . . .
H68 H 0.371629 0.671153 0.592475 0.032 Uiso 1 1 calc R U . . .
C69 C 0.25494(10) 0.65720(9) 0.62453(6) 0.0222(3) Uani 1 1 d . . . . .
C71 C 0.12223(10) 0.89602(9) 0.56084(6) 0.0213(3) Uani 1 1 d . . . . .
C72 C 0.16041(11) 0.90720(10) 0.61513(7) 0.0263(3) Uani 1 1 d . . . . .
H72 H 0.171748 0.859867 0.639262 0.032 Uiso 1 1 calc R U . . .
C73 C 0.18191(12) 0.98807(12) 0.63390(8) 0.0321(4) Uani 1 1 d . . . . .
H73 H 0.207857 0.995398 0.670856 0.039 Uiso 1 1 calc R U . . .
C74 C 0.16576(13) 1.05764(11) 0.59917(8) 0.0333(4) Uani 1 1 d . . . . .
H74 H 0.181499 1.112334 0.611869 0.040 Uiso 1 1 calc R U . . .
C75 C 0.12637(13) 1.04693(11) 0.54558(8) 0.0333(4) Uani 1 1 d . . . . .
H75 H 0.113946 1.094563 0.521995 0.040 Uiso 1 1 calc R U . . .
C76 C 0.10511(12) 0.96656(10) 0.52643(7) 0.0273(3) Uani 1 1 d . . . . .
H76 H 0.078708 0.959631 0.489606 0.033 Uiso 1 1 calc R U . . .
C81 C -0.01608(10) 0.78731(9) 0.54387(6) 0.0204(3) Uani 1 1 d . . . . .
C82 C -0.05396(11) 0.83416(10) 0.58785(7) 0.0250(3) Uani 1 1 d . . . . .
H82 H -0.021913 0.870030 0.612191 0.030 Uiso 1 1 calc R U . . .
C83 C -0.13801(11) 0.82849(11) 0.59608(7) 0.0285(3) Uani 1 1 d . . . . .
H83 H -0.163205 0.860019 0.626234 0.034 Uiso 1 1 calc R U . . .
C84 C -0.18541(11) 0.77666(12) 0.56022(8) 0.0307(3) Uani 1 1 d . . . . .
H84 H -0.242929 0.772758 0.565852 0.037 Uiso 1 1 calc R U . . .
C85 C -0.14833(11) 0.73055(10) 0.51606(8) 0.0277(3) Uani 1 1 d . . . . .
H85 H -0.180713 0.695546 0.491332 0.033 Uiso 1 1 calc R U . . .
C86 C -0.06378(10) 0.73555(9) 0.50799(7) 0.0223(3) Uani 1 1 d . . . . .
H86 H -0.038679 0.703638 0.477993 0.027 Uiso 1 1 calc R U . . .
N4 N 0.04637(17) 0.7490(4) 0.3845(2) 0.0213(5) Uani 0.790(3) 1 d . U P A 1
C91 C -0.00029(13) 0.75409(13) 0.34591(9) 0.0245(4) Uani 0.790(3) 1 d . U P A 1
C92 C -0.0564(2) 0.7672(3) 0.29722(17) 0.0397(8) Uani 0.790(3) 1 d . U P A 1
H92A H -0.101988 0.803035 0.309662 0.060 Uiso 0.790(3) 1 calc R U P A 1
H92B H -0.077902 0.712745 0.283903 0.060 Uiso 0.790(3) 1 calc R U P A 1
H92C H -0.027368 0.794687 0.265205 0.060 Uiso 0.790(3) 1 calc R U P A 1
O1A O 0.0304(8) 0.7472(14) 0.3862(9) 0.0213(5) Uani 0.210(3) 1 d . U P A 2
N4A N 0.0141(4) 0.6963(4) 0.3593(3) 0.0231(14) Uani 0.210(3) 1 d D U P A 2
N5A N -0.0302(4) 0.7139(4) 0.3144(3) 0.0269(15) Uani 0.210(3) 1 d D U P A 2
C91A C -0.0470(9) 0.8012(8) 0.2950(6) 0.034(2) Uani 0.210(3) 1 d D U P A 2
H91A H -0.102323 0.817582 0.307028 0.050 Uiso 0.210(3) 1 calc R U P A 2
H91B H -0.043227 0.804336 0.252460 0.050 Uiso 0.210(3) 1 calc R U P A 2
H91C H -0.006756 0.839396 0.312834 0.050 Uiso 0.210(3) 1 calc R U P A 2
C92A C -0.0549(5) 0.6443(6) 0.2766(4) 0.034(2) Uani 0.210(3) 1 d D U P A 2
H92D H -0.030345 0.591819 0.291089 0.052 Uiso 0.210(3) 1 calc R U P A 2
H92E H -0.036081 0.655058 0.236815 0.052 Uiso 0.210(3) 1 calc R U P A 2
H92F H -0.114776 0.639122 0.276497 0.052 Uiso 0.210(3) 1 calc R U P A 2
P4 P 0.20230(4) 0.78658(5) 0.79422(3) 0.02875(14) Uani 0.881(2) 1 d D U P B 1
F1 F 0.26099(11) 0.75990(11) 0.84770(8) 0.0563(5) Uani 0.881(2) 1 d D U P B 1
F2 F 0.14422(12) 0.81527(13) 0.74149(7) 0.0641(5) Uani 0.881(2) 1 d D U P B 1
F3 F 0.14193(9) 0.83147(12) 0.83826(8) 0.0552(5) Uani 0.881(2) 1 d D U P B 1
F4 F 0.25280(12) 0.87267(11) 0.78963(8) 0.0544(5) Uani 0.881(2) 1 d D U P B 1
F5 F 0.26372(10) 0.74621(12) 0.74868(9) 0.0613(6) Uani 0.881(2) 1 d D U P B 1
F6 F 0.15264(13) 0.70143(12) 0.79929(9) 0.0530(5) Uani 0.881(2) 1 d D U P B 1
P4A P 0.1956(6) 0.7728(6) 0.7978(4) 0.085(2) Uani 0.119(2) 1 d D U P B 2
F1A F 0.1791(10) 0.7613(9) 0.8653(4) 0.089(3) Uani 0.119(2) 1 d D U P B 2
F2A F 0.2152(9) 0.7849(9) 0.7302(4) 0.071(3) Uani 0.119(2) 1 d D U P B 2
F3A F 0.1282(8) 0.8449(8) 0.7935(7) 0.093(4) Uani 0.119(2) 1 d D U P B 2
F4A F 0.2642(8) 0.8409(8) 0.8126(7) 0.089(4) Uani 0.119(2) 1 d D U P B 2
F5A F 0.2631(7) 0.7010(7) 0.8005(6) 0.077(3) Uani 0.119(2) 1 d D U P B 2
F6A F 0.1281(7) 0.7049(8) 0.7823(6) 0.065(4) Uani 0.119(2) 1 d D U P B 2
P5 P 0.6194(2) 0.73075(19) 0.66566(15) 0.0336(5) Uani 0.447(3) 1 d D U P C 1
F7 F 0.6435(4) 0.8140(4) 0.6310(3) 0.0728(18) Uani 0.447(3) 1 d D U P C 1
F8 F 0.5911(3) 0.6474(3) 0.6983(2) 0.0729(13) Uani 0.447(3) 1 d D U P C 1
F9 F 0.5256(3) 0.7484(3) 0.6490(3) 0.0563(13) Uani 0.447(3) 1 d D U P C 1
F10 F 0.6332(3) 0.6764(3) 0.60832(17) 0.0602(13) Uani 0.447(3) 1 d D U P C 1
F11 F 0.7124(2) 0.7135(4) 0.68209(16) 0.0642(13) Uani 0.447(3) 1 d D U P C 1
F12 F 0.6094(2) 0.7813(3) 0.72490(16) 0.0598(11) Uani 0.447(3) 1 d D U P C 1
P5A P 0.6200(3) 0.7544(3) 0.6754(2) 0.0360(10) Uani 0.275(3) 1 d D U P D 2
F7A F 0.6304(6) 0.8048(6) 0.6158(3) 0.0398(18) Uani 0.275(3) 1 d D U P D 2
F8A F 0.6119(4) 0.7104(5) 0.7376(2) 0.0466(15) Uani 0.275(3) 1 d D U P D 2
F9A F 0.5564(4) 0.6907(4) 0.6479(3) 0.0653(18) Uani 0.275(3) 1 d D U P D 2
F10A F 0.6924(4) 0.6929(4) 0.6587(3) 0.0577(16) Uani 0.275(3) 1 d D U P D 2
F11A F 0.6843(3) 0.8188(3) 0.7034(2) 0.0415(12) Uani 0.275(3) 1 d D U P D 2
F12A F 0.5469(3) 0.8168(4) 0.6926(3) 0.0533(16) Uani 0.275(3) 1 d D U P D 2
P5B P 0.6126(3) 0.7486(4) 0.6693(2) 0.0323(10) Uani 0.278(3) 1 d D U P E 3
F7B F 0.6098(5) 0.8189(5) 0.6190(3) 0.0441(19) Uani 0.278(3) 1 d D U P E 3
F8B F 0.6106(5) 0.6816(5) 0.7203(3) 0.0560(19) Uani 0.278(3) 1 d D U P E 3
F9B F 0.5242(4) 0.7179(5) 0.6485(4) 0.0415(16) Uani 0.278(3) 1 d D U P E 3
F10B F 0.6543(4) 0.6838(4) 0.6265(3) 0.0551(16) Uani 0.278(3) 1 d D U P E 3
F11B F 0.7004(4) 0.7821(6) 0.6873(3) 0.0674(18) Uani 0.278(3) 1 d D U P E 3
F12B F 0.5698(5) 0.8139(4) 0.7123(2) 0.0485(15) Uani 0.278(3) 1 d D U P E 3

loop_
_atom_site_aniso_label
_atom_site_aniso_U_11
_atom_site_aniso_U_22
_atom_site_aniso_U_33
_atom_site_aniso_U_23
_atom_site_aniso_U_13
_atom_site_aniso_U_12
Cu1 0.02152(8) 0.01292(7) 0.01545(7) -0.00019(6) -0.00001(6) -0.00029(6)
Cu2 0.02440(9) 0.01666(8) 0.01877(8) -0.00152(6) -0.00107(6) -0.00151(6)
P1 0.01981(16) 0.01251(14) 0.01801(15) -0.00087(12) -0.00081(12) -0.00004(12)
N1 0.0214(6) 0.0181(5) 0.0207(5) -0.0009(4) -0.0012(4) -0.0016(4)
C1 0.0210(6) 0.0175(6) 0.0203(6) -0.0001(5) -0.0011(5) -0.0001(5)
C2 0.0226(7) 0.0240(7) 0.0271(7) -0.0064(6) -0.0014(6) 0.0006(6)
C3 0.0243(7) 0.0277(8) 0.0314(8) -0.0074(6) 0.0012(6) 0.0031(6)
C4 0.0211(7) 0.0283(7) 0.0252(7) -0.0014(6) -0.0002(5) 0.0004(6)
C5 0.0229(8) 0.0404(10) 0.0384(9) -0.0063(8) -0.0009(7) 0.0022(7)
C6 0.0227(8) 0.0463(11) 0.0431(10) -0.0058(9) -0.0033(7) -0.0024(7)
C7 0.0271(8) 0.0380(9) 0.0338(9) -0.0055(7) -0.0048(7) -0.0068(7)
C8 0.0267(7) 0.0275(8) 0.0274(7) -0.0035(6) -0.0021(6) -0.0045(6)
C9 0.0210(6) 0.0225(7) 0.0210(6) 0.0007(5) -0.0014(5) -0.0020(5)
C11 0.0252(7) 0.0139(6) 0.0186(6) 0.0001(5) -0.0024(5) -0.0006(5)
C12 0.0268(7) 0.0186(6) 0.0250(7) 0.0010(5) -0.0030(6) 0.0022(5)
C13 0.0343(8) 0.0204(7) 0.0258(7) 0.0027(6) -0.0064(6) 0.0027(6)
C14 0.0385(9) 0.0215(7) 0.0254(7) 0.0056(6) -0.0041(6) -0.0052(6)
C15 0.0300(8) 0.0254(7) 0.0264(7) 0.0045(6) -0.0007(6) -0.0060(6)
C16 0.0238(7) 0.0209(6) 0.0229(7) 0.0019(5) -0.0026(5) -0.0015(5)
C21 0.0187(6) 0.0154(6) 0.0212(6) -0.0029(5) -0.0002(5) 0.0004(5)
C22 0.0308(8) 0.0172(6) 0.0257(7) -0.0023(5) 0.0034(6) -0.0029(6)
C23 0.0310(8) 0.0202(7) 0.0339(8) -0.0095(6) 0.0075(6) -0.0063(6)
C24 0.0323(8) 0.0290(8) 0.0310(8) -0.0146(7) -0.0037(7) 0.0014(6)
C25 0.0557(12) 0.0290(9) 0.0247(8) -0.0077(7) -0.0106(8) 0.0094(8)
C26 0.0422(9) 0.0182(7) 0.0227(7) -0.0022(5) -0.0032(6) 0.0041(6)
P2 0.02420(17) 0.01409(15) 0.01777(15) 0.00020(12) 0.00128(13) -0.00213(13)
N2 0.0287(6) 0.0180(6) 0.0214(6) -0.0037(4) -0.0001(5) -0.0041(5)
C31 0.0280(7) 0.0172(6) 0.0223(7) -0.0025(5) 0.0022(5) -0.0046(5)
C32 0.0450(10) 0.0198(7) 0.0308(8) 0.0016(6) -0.0020(7) -0.0094(7)
C33 0.0655(14) 0.0223(8) 0.0443(11) 0.0015(8) -0.0099(10) -0.0186(9)
C34 0.0587(13) 0.0268(9) 0.0391(10) -0.0052(7) -0.0094(9) -0.0175(9)
C35 0.106(2) 0.0363(12) 0.0535(14) -0.0041(10) -0.0285(15) -0.0334(14)
C36 0.112(3) 0.0461(14) 0.0539(15) -0.0072(11) -0.0370(16) -0.0317(15)
C37 0.0794(18) 0.0409(12) 0.0385(11) -0.0044(9) -0.0237(11) -0.0153(12)
C38 0.0490(11) 0.0277(8) 0.0299(8) -0.0047(7) -0.0087(8) -0.0063(8)
C39 0.0368(9) 0.0224(7) 0.0273(8) -0.0051(6) -0.0034(6) -0.0063(6)
C41 0.0250(7) 0.0154(6) 0.0205(6) 0.0008(5) 0.0021(5) -0.0019(5)
C42 0.0268(7) 0.0245(7) 0.0228(7) -0.0002(5) -0.0004(6) -0.0019(6)
C43 0.0256(7) 0.0267(8) 0.0298(8) 0.0020(6) 0.0006(6) 0.0002(6)
C44 0.0297(8) 0.0199(7) 0.0315(8) 0.0012(6) 0.0067(6) 0.0017(6)
C45 0.0336(8) 0.0203(7) 0.0263(7) -0.0037(6) 0.0032(6) -0.0016(6)
C46 0.0278(7) 0.0192(6) 0.0241(7) -0.0021(5) 0.0006(6) -0.0033(5)
C51 0.0310(7) 0.0155(6) 0.0200(6) 0.0003(5) 0.0004(5) -0.0002(5)
C52 0.0318(8) 0.0160(6) 0.0242(7) -0.0019(5) 0.0001(6) 0.0013(5)
C53 0.0367(9) 0.0189(7) 0.0347(9) -0.0021(6) -0.0045(7) 0.0046(6)
C54 0.0516(11) 0.0207(7) 0.0316(8) 0.0036(6) -0.0083(8) 0.0055(7)
C55 0.0539(12) 0.0243(8) 0.0254(8) 0.0064(6) 0.0035(7) 0.0030(7)
C56 0.0382(9) 0.0219(7) 0.0252(7) 0.0039(6) 0.0053(6) 0.0006(6)
P3 0.02497(17) 0.01368(15) 0.01506(15) -0.00052(12) 0.00001(12) 0.00035(12)
N3 0.0275(6) 0.0158(5) 0.0178(5) -0.0006(4) -0.0024(4) 0.0004(4)
C61 0.0278(7) 0.0155(6) 0.0169(6) -0.0001(5) -0.0016(5) -0.0007(5)
C62 0.0280(7) 0.0229(7) 0.0210(6) 0.0032(5) 0.0001(5) -0.0019(6)
C63 0.0341(8) 0.0248(7) 0.0217(7) 0.0058(6) -0.0015(6) -0.0040(6)
C64 0.0350(8) 0.0204(7) 0.0190(6) 0.0015(5) -0.0038(6) 0.0005(6)
C65 0.0438(10) 0.0286(8) 0.0233(7) 0.0059(6) -0.0049(7) 0.0037(7)
C66 0.0459(11) 0.0319(9) 0.0261(8) 0.0031(7) -0.0083(7) 0.0105(8)
C67 0.0356(9) 0.0327(9) 0.0263(8) -0.0049(7) -0.0060(7) 0.0096(7)
C68 0.0318(8) 0.0249(7) 0.0222(7) -0.0019(6) -0.0028(6) 0.0034(6)
C69 0.0318(8) 0.0169(6) 0.0180(6) -0.0022(5) -0.0035(5) 0.0020(5)
C71 0.0304(7) 0.0159(6) 0.0178(6) -0.0022(5) 0.0023(5) -0.0018(5)
C72 0.0370(9) 0.0223(7) 0.0196(7) -0.0026(5) -0.0018(6) -0.0017(6)
C73 0.0425(10) 0.0291(8) 0.0247(7) -0.0101(6) -0.0009(7) -0.0059(7)
C74 0.0469(10) 0.0210(7) 0.0320(8) -0.0094(6) 0.0074(7) -0.0074(7)
C75 0.0535(11) 0.0169(7) 0.0297(8) -0.0001(6) 0.0037(8) -0.0027(7)
C76 0.0448(10) 0.0176(7) 0.0195(6) -0.0005(5) -0.0011(6) 0.0000(6)
C81 0.0267(7) 0.0152(6) 0.0192(6) 0.0013(5) 0.0020(5) 0.0012(5)
C82 0.0337(8) 0.0208(7) 0.0207(6) -0.0014(5) 0.0032(6) 0.0028(6)
C83 0.0340(8) 0.0257(7) 0.0262(7) 0.0025(6) 0.0103(6) 0.0064(6)
C84 0.0284(8) 0.0271(8) 0.0368(9) 0.0051(7) 0.0091(7) 0.0004(6)
C85 0.0292(8) 0.0207(7) 0.0334(8) 0.0000(6) 0.0035(6) -0.0049(6)
C86 0.0274(7) 0.0159(6) 0.0235(7) -0.0007(5) 0.0024(5) -0.0011(5)
N4 0.0160(15) 0.0269(7) 0.0211(7) 0.0014(5) 0.0001(13) -0.0028(14)
C91 0.0223(9) 0.0269(10) 0.0242(9) 0.0005(7) 0.0013(7) -0.0002(7)
C92 0.0297(14) 0.061(2) 0.0284(13) 0.0038(18) -0.0063(10) 0.0022(17)
O1A 0.0160(15) 0.0269(7) 0.0211(7) 0.0014(5) 0.0001(13) -0.0028(14)
N4A 0.022(3) 0.025(3) 0.022(3) -0.003(2) 0.000(2) 0.000(2)
N5A 0.026(3) 0.037(3) 0.018(3) 0.001(2) -0.005(2) -0.005(3)
C91A 0.031(5) 0.045(5) 0.025(4) 0.006(5) -0.005(4) 0.000(5)
C92A 0.025(4) 0.050(5) 0.028(4) -0.017(4) -0.001(3) -0.005(3)
P4 0.0297(3) 0.0306(3) 0.0260(3) -0.0115(2) 0.0004(2) -0.0022(2)
F1 0.0633(11) 0.0519(10) 0.0531(10) -0.0017(7) -0.0235(8) 0.0089(8)
F2 0.0689(12) 0.0809(13) 0.0420(9) 0.0050(9) -0.0221(8) -0.0076(10)
F3 0.0412(8) 0.0708(11) 0.0536(10) -0.0346(9) 0.0083(7) 0.0014(7)
F4 0.0710(11) 0.0399(9) 0.0523(10) -0.0111(7) -0.0002(8) -0.0216(8)
F5 0.0401(8) 0.0782(13) 0.0660(11) -0.0485(10) 0.0168(8) -0.0169(8)
F6 0.0629(12) 0.0450(9) 0.0513(11) -0.0096(7) 0.0070(9) -0.0245(9)
P4A 0.080(4) 0.089(4) 0.087(4) -0.015(4) 0.000(4) 0.000(3)
F1A 0.107(8) 0.092(7) 0.070(5) -0.014(5) 0.012(6) -0.022(6)
F2A 0.073(7) 0.074(7) 0.066(5) 0.009(5) -0.001(5) -0.013(6)
F3A 0.087(7) 0.077(6) 0.115(8) -0.022(7) -0.001(7) 0.003(6)
F4A 0.098(7) 0.083(7) 0.085(8) -0.012(7) -0.016(7) -0.015(6)
F5A 0.064(6) 0.078(6) 0.088(7) 0.004(6) -0.002(6) 0.003(5)
F6A 0.054(6) 0.075(7) 0.067(8) -0.022(6) 0.021(6) 0.007(5)
P5 0.0371(9) 0.0340(11) 0.0297(9) -0.0023(7) -0.0003(7) -0.0029(8)
F7 0.077(4) 0.051(2) 0.091(4) 0.014(3) 0.043(3) -0.003(2)
F8 0.079(3) 0.048(2) 0.092(3) 0.032(2) 0.004(2) -0.003(2)
F9 0.045(2) 0.068(3) 0.056(2) 0.014(3) -0.0070(17) 0.012(2)
F10 0.075(3) 0.062(2) 0.0436(19) -0.0250(16) -0.0227(17) 0.026(2)
F11 0.0349(16) 0.118(4) 0.0391(18) -0.016(2) -0.0096(13) 0.012(2)
F12 0.0461(19) 0.088(3) 0.0452(18) -0.0362(19) 0.0075(15) -0.0055(19)
P5A 0.0311(15) 0.0417(19) 0.0353(18) 0.0057(14) 0.0003(12) 0.0001(14)
F7A 0.041(4) 0.053(4) 0.025(2) 0.008(2) -0.004(2) -0.009(3)
F8A 0.037(2) 0.062(4) 0.041(3) 0.017(3) 0.003(2) 0.002(3)
F9A 0.062(4) 0.067(4) 0.066(3) 0.000(3) -0.013(3) -0.033(3)
F10A 0.051(3) 0.054(3) 0.069(4) -0.004(3) 0.025(3) 0.015(3)
F11A 0.041(2) 0.041(2) 0.042(3) 0.002(2) -0.012(2) -0.006(2)
F12A 0.034(3) 0.055(3) 0.070(4) 0.016(3) 0.002(3) 0.013(2)
P5B 0.0327(16) 0.041(2) 0.0234(17) 0.0098(16) -0.0010(13) -0.0108(16)
F7B 0.066(5) 0.034(3) 0.033(3) 0.007(2) -0.005(3) -0.012(3)
F8B 0.062(4) 0.056(4) 0.050(4) 0.032(3) 0.001(3) 0.004(3)
F9B 0.027(3) 0.044(4) 0.054(3) -0.005(3) 0.001(2) -0.013(2)
F10B 0.039(3) 0.057(3) 0.070(4) -0.001(3) 0.010(3) 0.009(3)
F11B 0.043(3) 0.106(5) 0.052(3) 0.001(4) -0.011(2) -0.024(3)
F12B 0.067(4) 0.045(3) 0.034(3) -0.008(2) 0.003(3) -0.012(3)

loop_
_atom_type_symbol
_atom_type_description
_atom_type_scat_dispersion_real
_atom_type_scat_dispersion_imag
_atom_type_scat_source
C C 0.0033 0.0016 'International Tables Vol C Tables 4.2.6.8 and 6.1.1.4'
H H 0.0000 0.0000 'International Tables Vol C Tables 4.2.6.8 and 6.1.1.4'
N N 0.0061 0.0033 'International Tables Vol C Tables 4.2.6.8 and 6.1.1.4'
O O 0.0106 0.0060 'International Tables Vol C Tables 4.2.6.8 and 6.1.1.4'
F F 0.0171 0.0103 'International Tables Vol C Tables 4.2.6.8 and 6.1.1.4'
P P 0.1023 0.0942 'International Tables Vol C Tables 4.2.6.8 and 6.1.1.4'
Cu Cu 0.3201 1.2651 'International Tables Vol C Tables 4.2.6.8 and 6.1.1.4'

loop_
_geom_angle_atom_site_label_1
_geom_angle_atom_site_label_2
_geom_angle_atom_site_label_3
_geom_angle
_geom_angle_site_symmetry_1
_geom_angle_site_symmetry_3
_geom_angle_publ_flag
N4 Cu1 P3 109.76(13) . . ?
O1A Cu1 P3 105.0(5) . . ?
N4 Cu1 P1 104.38(18) . . ?
O1A Cu1 P1 104.8(6) . . ?
P3 Cu1 P1 113.777(15) . . ?
N4 Cu1 P2 100.11(14) . . ?
O1A Cu1 P2 104.5(5) . . ?
P3 Cu1 P2 112.804(16) . . ?
P1 Cu1 P2 114.622(17) . . ?
N4 Cu1 Cu2 174.91(12) . . ?
O1A Cu1 Cu2 179.2(6) . . ?
P3 Cu1 Cu2 74.427(14) . . ?
P1 Cu1 Cu2 75.933(12) . . ?
P2 Cu1 Cu2 75.319(14) . . ?
N2 Cu2 N3 122.35(5) . . ?
N2 Cu2 N1 119.49(5) . . ?
N3 Cu2 N1 115.93(5) . . ?
N2 Cu2 Cu1 95.93(4) . . ?
N3 Cu2 Cu1 94.20(4) . . ?
N1 Cu2 Cu1 94.74(4) . . ?
C21 P1 C11 102.43(7) . . ?
C21 P1 C1 102.66(7) . . ?
C11 P1 C1 100.52(7) . . ?
C21 P1 Cu1 117.42(5) . . ?
C11 P1 Cu1 119.13(5) . . ?
C1 P1 Cu1 112.17(5) . . ?
C1 N1 C9 118.07(13) . . ?
C1 N1 Cu2 120.75(10) . . ?
C9 N1 Cu2 121.10(10) . . ?
N1 C1 C2 123.31(14) . . ?
N1 C1 P1 114.12(11) . . ?
C2 C1 P1 122.41(11) . . ?
C3 C2 C1 118.97(15) . . ?
C3 C2 H2 120.5 . . ?
C1 C2 H2 120.5 . . ?
C2 C3 C4 119.75(15) . . ?
C2 C3 H3 120.1 . . ?
C4 C3 H3 120.1 . . ?
C3 C4 C5 122.58(16) . . ?
C3 C4 C9 118.18(14) . . ?
C5 C4 C9 119.24(15) . . ?
C6 C5 C4 120.00(17) . . ?
C6 C5 H5 120.0 . . ?
C4 C5 H5 120.0 . . ?
C5 C6 C7 120.66(17) . . ?
C5 C6 H6 119.7 . . ?
C7 C6 H6 119.7 . . ?
C8 C7 C6 120.63(17) . . ?
C8 C7 H7 119.7 . . ?
C6 C7 H7 119.7 . . ?
C7 C8 C9 120.24(16) . . ?
C7 C8 H8 119.9 . . ?
C9 C8 H8 119.9 . . ?
N1 C9 C8 119.09(14) . . ?
N1 C9 C4 121.69(14) . . ?
C8 C9 C4 119.22(14) . . ?
C16 C11 C12 118.81(14) . . ?
C16 C11 P1 118.08(11) . . ?
C12 C11 P1 123.07(12) . . ?
C13 C12 C11 120.48(15) . . ?
C13 C12 H12 119.8 . . ?
C11 C12 H12 119.8 . . ?
C14 C13 C12 120.17(15) . . ?
C14 C13 H13 119.9 . . ?
C12 C13 H13 119.9 . . ?
C15 C14 C13 119.86(15) . . ?
C15 C14 H14 120.1 . . ?
C13 C14 H14 120.1 . . ?
C14 C15 C16 120.03(16) . . ?
C14 C15 H15 120.0 . . ?
C16 C15 H15 120.0 . . ?
C11 C16 C15 120.62(15) . . ?
C11 C16 H16 119.7 . . ?
C15 C16 H16 119.7 . . ?
C26 C21 C22 118.79(14) . . ?
C26 C21 P1 119.18(11) . . ?
C22 C21 P1 122.01(12) . . ?
C23 C22 C21 120.42(15) . . ?
C23 C22 H22 119.8 . . ?
C21 C22 H22 119.8 . . ?
C24 C23 C22 120.34(16) . . ?
C24 C23 H23 119.8 . . ?
C22 C23 H23 119.8 . . ?
C23 C24 C25 119.98(16) . . ?
C23 C24 H24 120.0 . . ?
C25 C24 H24 120.0 . . ?
C24 C25 C26 120.20(17) . . ?
C24 C25 H25 119.9 . . ?
C26 C25 H25 119.9 . . ?
C21 C26 C25 120.25(16) . . ?
C21 C26 H26 119.9 . . ?
C25 C26 H26 119.9 . . ?
C41 P2 C51 103.67(7) . . ?
C41 P2 C31 101.22(7) . . ?
C51 P2 C31 104.44(7) . . ?
C41 P2 Cu1 118.86(5) . . ?
C51 P2 Cu1 113.52(5) . . ?
C31 P2 Cu1 113.41(5) . . ?
C31 N2 C39 118.50(14) . . ?
C31 N2 Cu2 119.95(10) . . ?
C39 N2 Cu2 121.51(11) . . ?
N2 C31 C32 123.18(15) . . ?
N2 C31 P2 114.52(11) . . ?
C32 C31 P2 122.29(13) . . ?
C33 C32 C31 118.92(17) . . ?
C33 C32 H32 120.5 . . ?
C31 C32 H32 120.5 . . ?
C32 C33 C34 120.20(17) . . ?
C32 C33 H33 119.9 . . ?
C34 C33 H33 119.9 . . ?
C33 C34 C35 123.38(19) . . ?
C33 C34 C39 117.99(17) . . ?
C35 C34 C39 118.6(2) . . ?
C36 C35 C34 120.9(2) . . ?
C36 C35 H35 119.6 . . ?
C34 C35 H35 119.6 . . ?
C35 C36 C37 120.4(2) . . ?
C35 C36 H36 119.8 . . ?
C37 C36 H36 119.8 . . ?
C38 C37 C36 120.5(2) . . ?
C38 C37 H37 119.8 . . ?
C36 C37 H37 119.8 . . ?
C37 C38 C39 120.31(19) . . ?
C37 C38 H38 119.8 . . ?
C39 C38 H38 119.8 . . ?
N2 C39 C38 119.45(15) . . ?
N2 C39 C34 121.19(16) . . ?
C38 C39 C34 119.36(16) . . ?
C42 C41 C46 119.20(14) . . ?
C42 C41 P2 123.00(12) . . ?
C46 C41 P2 117.77(12) . . ?
C43 C42 C41 120.35(15) . . ?
C43 C42 H42 119.8 . . ?
C41 C42 H42 119.8 . . ?
C44 C43 C42 120.10(16) . . ?
C44 C43 H43 120.0 . . ?
C42 C43 H43 120.0 . . ?
C43 C44 C45 120.00(16) . . ?
C43 C44 H44 120.0 . . ?
C45 C44 H44 120.0 . . ?
C44 C45 C46 120.39(16) . . ?
C44 C45 H45 119.8 . . ?
C46 C45 H45 119.8 . . ?
C45 C46 C41 119.94(15) . . ?
C45 C46 H46 120.0 . . ?
C41 C46 H46 120.0 . . ?
C52 C51 C56 118.96(15) . . ?
C52 C51 P2 118.77(12) . . ?
C56 C51 P2 122.24(13) . . ?
C53 C52 C51 120.45(16) . . ?
C53 C52 H52 119.8 . . ?
C51 C52 H52 119.8 . . ?
C54 C53 C52 120.06(17) . . ?
C54 C53 H53 120.0 . . ?
C52 C53 H53 120.0 . . ?
C53 C54 C55 120.01(17) . . ?
C53 C54 H54 120.0 . . ?
C55 C54 H54 120.0 . . ?
C54 C55 C56 120.32(17) . . ?
C54 C55 H55 119.8 . . ?
C56 C55 H55 119.8 . . ?
C55 C56 C51 120.17(17) . . ?
C55 C56 H56 119.9 . . ?
C51 C56 H56 119.9 . . ?
C81 P3 C71 103.10(7) . . ?
C81 P3 C61 103.82(7) . . ?
C71 P3 C61 101.36(7) . . ?
C81 P3 Cu1 116.27(5) . . ?
C71 P3 Cu1 120.62(5) . . ?
C61 P3 Cu1 109.51(5) . . ?
C61 N3 C69 118.14(13) . . ?
C61 N3 Cu2 119.70(10) . . ?
C69 N3 Cu2 121.90(11) . . ?
N3 C61 C62 123.55(14) . . ?
N3 C61 P3 113.57(11) . . ?
C62 C61 P3 122.86(12) . . ?
C63 C62 C61 118.85(15) . . ?
C63 C62 H62 120.6 . . ?
C61 C62 H62 120.6 . . ?
C62 C63 C64 119.68(15) . . ?
C62 C63 H63 120.2 . . ?
C64 C63 H63 120.2 . . ?
C63 C64 C65 122.55(16) . . ?
C63 C64 C69 118.34(14) . . ?
C65 C64 C69 119.11(16) . . ?
C66 C65 C64 120.46(17) . . ?
C66 C65 H65 119.8 . . ?
C64 C65 H65 119.8 . . ?
C65 C66 C67 120.29(16) . . ?
C65 C66 H66 119.9 . . ?
C67 C66 H66 119.9 . . ?
C68 C67 C66 120.86(18) . . ?
C68 C67 H67 119.6 . . ?
C66 C67 H67 119.6 . . ?
C67 C68 C69 120.09(16) . . ?
C67 C68 H68 120.0 . . ?
C69 C68 H68 120.0 . . ?
N3 C69 C68 119.59(14) . . ?
N3 C69 C64 121.32(15) . . ?
C68 C69 C64 119.09(14) . . ?
C76 C71 C72 119.08(14) . . ?
C76 C71 P3 118.36(12) . . ?
C72 C71 P3 122.56(12) . . ?
C71 C72 C73 119.95(16) . . ?
C71 C72 H72 120.0 . . ?
C73 C72 H72 120.0 . . ?
C74 C73 C72 120.65(16) . . ?
C74 C73 H73 119.7 . . ?
C72 C73 H73 119.7 . . ?
C73 C74 C75 119.57(16) . . ?
C73 C74 H74 120.2 . . ?
C75 C74 H74 120.2 . . ?
C74 C75 C76 120.12(16) . . ?
C74 C75 H75 119.9 . . ?
C76 C75 H75 119.9 . . ?
C75 C76 C71 120.62(16) . . ?
C75 C76 H76 119.7 . . ?
C71 C76 H76 119.7 . . ?
C86 C81 C82 119.32(15) . . ?
C86 C81 P3 119.03(11) . . ?
C82 C81 P3 121.64(12) . . ?
C83 C82 C81 120.43(16) . . ?
C83 C82 H82 119.8 . . ?
C81 C82 H82 119.8 . . ?
C82 C83 C84 120.07(15) . . ?
C82 C83 H83 120.0 . . ?
C84 C83 H83 120.0 . . ?
C83 C84 C85 119.84(16) . . ?
C83 C84 H84 120.1 . . ?
C85 C84 H84 120.1 . . ?
C84 C85 C86 120.23(16) . . ?
C84 C85 H85 119.9 . . ?
C86 C85 H85 119.9 . . ?
C81 C86 C85 120.11(15) . . ?
C81 C86 H86 119.9 . . ?
C85 C86 H86 119.9 . . ?
C91 N4 Cu1 170.7(3) . . ?
N4 C91 C92 175.5(4) . . ?
C91 C92 H92A 109.5 . . ?
C91 C92 H92B 109.5 . . ?
H92A C92 H92B 109.5 . . ?
C91 C92 H92C 109.5 . . ?
H92A C92 H92C 109.5 . . ?
H92B C92 H92C 109.5 . . ?
N4A O1A Cu1 123.5(15) . . ?
O1A N4A N5A 116.3(13) . . ?
N4A N5A C92A 117.5(7) . . ?
N4A N5A C91A 123.1(8) . . ?
C92A N5A C91A 118.8(8) . . ?
N5A C91A H91A 109.5 . . ?
N5A C91A H91B 109.5 . . ?
H91A C91A H91B 109.5 . . ?
N5A C91A H91C 109.5 . . ?
H91A C91A H91C 109.5 . . ?
H91B C91A H91C 109.5 . . ?
N5A C92A H92D 109.5 . . ?
N5A C92A H92E 109.5 . . ?
H92D C92A H92E 109.5 . . ?
N5A C92A H92F 109.5 . . ?
H92D C92A H92F 109.5 . . ?
H92E C92A H92F 109.5 . . ?
F6 P4 F3 90.90(11) . . ?
F6 P4 F5 91.73(11) . . ?
F3 P4 F5 177.06(12) . . ?
F6 P4 F2 89.95(11) . . ?
F3 P4 F2 89.23(11) . . ?
F5 P4 F2 89.47(12) . . ?
F6 P4 F4 179.53(12) . . ?
F3 P4 F4 88.93(10) . . ?
F5 P4 F4 88.45(10) . . ?
F2 P4 F4 90.48(11) . . ?
F6 P4 F1 91.15(11) . . ?
F3 P4 F1 90.08(10) . . ?
F5 P4 F1 91.17(11) . . ?
F2 P4 F1 178.71(11) . . ?
F4 P4 F1 88.41(10) . . ?
F6A P4A F1A 90.9(6) . . ?
F6A P4A F5A 89.9(6) . . ?
F1A P4A F5A 90.2(6) . . ?
F6A P4A F3A 89.9(6) . . ?
F1A P4A F3A 91.1(6) . . ?
F5A P4A F3A 178.7(7) . . ?
F6A P4A F4A 179.2(8) . . ?
F1A P4A F4A 89.8(6) . . ?
F5A P4A F4A 89.7(6) . . ?
F3A P4A F4A 90.5(6) . . ?
F6A P4A F2A 90.5(6) . . ?
F1A P4A F2A 178.2(7) . . ?
F5A P4A F2A 88.7(6) . . ?
F3A P4A F2A 89.9(6) . . ?
F4A P4A F2A 88.8(6) . . ?
F11 P5 F12 89.4(3) . . ?
F11 P5 F10 87.7(2) . . ?
F12 P5 F10 176.5(3) . . ?
F11 P5 F8 91.5(3) . . ?
F12 P5 F8 89.1(3) . . ?
F10 P5 F8 89.0(3) . . ?
F11 P5 F7 91.2(4) . . ?
F12 P5 F7 92.0(3) . . ?
F10 P5 F7 90.0(3) . . ?
F8 P5 F7 177.1(4) . . ?
F11 P5 F9 179.8(4) . . ?
F12 P5 F9 90.6(3) . . ?
F10 P5 F9 92.3(3) . . ?
F8 P5 F9 88.7(3) . . ?
F7 P5 F9 88.6(3) . . ?
F9A P5A F10A 89.8(4) . . ?
F9A P5A F7A 93.1(5) . . ?
F10A P5A F7A 90.9(5) . . ?
F9A P5A F11A 179.8(5) . . ?
F10A P5A F11A 90.2(4) . . ?
F7A P5A F11A 87.1(4) . . ?
F9A P5A F8A 90.9(4) . . ?
F10A P5A F8A 90.8(4) . . ?
F7A P5A F8A 175.6(5) . . ?
F11A P5A F8A 88.8(4) . . ?
F9A P5A F12A 90.4(4) . . ?
F10A P5A F12A 179.7(6) . . ?
F7A P5A F12A 89.3(5) . . ?
F11A P5A F12A 89.6(4) . . ?
F8A P5A F12A 89.0(4) . . ?
F11B P5B F10B 89.2(4) . . ?
F11B P5B F8B 93.4(5) . . ?
F10B P5B F8B 92.0(5) . . ?
F11B P5B F9B 177.1(5) . . ?
F10B P5B F9B 90.5(4) . . ?
F8B P5B F9B 89.4(5) . . ?
F11B P5B F12B 91.2(5) . . ?
F10B P5B F12B 179.5(6) . . ?
F8B P5B F12B 88.2(4) . . ?
F9B P5B F12B 89.1(4) . . ?
F11B P5B F7B 88.4(4) . . ?
F10B P5B F7B 90.9(4) . . ?
F8B P5B F7B 176.6(5) . . ?
F9B P5B F7B 88.7(5) . . ?
F12B P5B F7B 88.9(4) . . ?

loop_
_geom_bond_atom_site_label_1
_geom_bond_atom_site_label_2
_geom_bond_distance
_geom_bond_site_symmetry_2
_geom_bond_publ_flag
Cu1 N4 2.009(5) . ?
Cu1 O1A 2.188(17) . ?
Cu1 P3 2.3121(5) . ?
Cu1 P1 2.3123(5) . ?
Cu1 P2 2.3141(5) . ?
Cu1 Cu2 2.7441(4) . ?
Cu2 N2 2.0248(13) . ?
Cu2 N3 2.0260(13) . ?
Cu2 N1 2.0396(13) . ?
P1 C21 1.8279(15) . ?
P1 C11 1.8294(15) . ?
P1 C1 1.8365(15) . ?
N1 C1 1.3346(19) . ?
N1 C9 1.3772(19) . ?
C1 C2 1.411(2) . ?
C2 C3 1.369(2) . ?
C2 H2 0.9500 . ?
C3 C4 1.407(2) . ?
C3 H3 0.9500 . ?
C4 C5 1.418(2) . ?
C4 C9 1.420(2) . ?
C5 C6 1.366(3) . ?
C5 H5 0.9500 . ?
C6 C7 1.409(3) . ?
C6 H6 0.9500 . ?
C7 C8 1.366(2) . ?
C7 H7 0.9500 . ?
C8 C9 1.412(2) . ?
C8 H8 0.9500 . ?
C11 C16 1.393(2) . ?
C11 C12 1.400(2) . ?
C12 C13 1.391(2) . ?
C12 H12 0.9500 . ?
C13 C14 1.388(3) . ?
C13 H13 0.9500 . ?
C14 C15 1.387(2) . ?
C14 H14 0.9500 . ?
C15 C16 1.396(2) . ?
C15 H15 0.9500 . ?
C16 H16 0.9500 . ?
C21 C26 1.391(2) . ?
C21 C22 1.399(2) . ?
C22 C23 1.388(2) . ?
C22 H22 0.9500 . ?
C23 C24 1.375(3) . ?
C23 H23 0.9500 . ?
C24 C25 1.383(3) . ?
C24 H24 0.9500 . ?
C25 C26 1.394(2) . ?
C25 H25 0.9500 . ?
C26 H26 0.9500 . ?
P2 C41 1.8264(16) . ?
P2 C51 1.8266(16) . ?
P2 C31 1.8389(16) . ?
N2 C31 1.334(2) . ?
N2 C39 1.383(2) . ?
C31 C32 1.410(2) . ?
C32 C33 1.366(3) . ?
C32 H32 0.9500 . ?
C33 C34 1.409(3) . ?
C33 H33 0.9500 . ?
C34 C35 1.418(3) . ?
C34 C39 1.423(3) . ?
C35 C36 1.363(4) . ?
C35 H35 0.9500 . ?
C36 C37 1.411(4) . ?
C36 H36 0.9500 . ?
C37 C38 1.371(3) . ?
C37 H37 0.9500 . ?
C38 C39 1.413(3) . ?
C38 H38 0.9500 . ?
C41 C42 1.398(2) . ?
C41 C46 1.399(2) . ?
C42 C43 1.394(2) . ?
C42 H42 0.9500 . ?
C43 C44 1.384(2) . ?
C43 H43 0.9500 . ?
C44 C45 1.387(3) . ?
C44 H44 0.9500 . ?
C45 C46 1.395(2) . ?
C45 H45 0.9500 . ?
C46 H46 0.9500 . ?
C51 C52 1.396(2) . ?
C51 C56 1.402(2) . ?
C52 C53 1.393(2) . ?
C52 H52 0.9500 . ?
C53 C54 1.385(3) . ?
C53 H53 0.9500 . ?
C54 C55 1.386(3) . ?
C54 H54 0.9500 . ?
C55 C56 1.390(2) . ?
C55 H55 0.9500 . ?
C56 H56 0.9500 . ?
P3 C81 1.8264(16) . ?
P3 C71 1.8290(15) . ?
P3 C61 1.8351(15) . ?
N3 C61 1.333(2) . ?
N3 C69 1.3767(19) . ?
C61 C62 1.407(2) . ?
C62 C63 1.372(2) . ?
C62 H62 0.9500 . ?
C63 C64 1.405(2) . ?
C63 H63 0.9500 . ?
C64 C65 1.418(2) . ?
C64 C69 1.423(2) . ?
C65 C66 1.365(3) . ?
C65 H65 0.9500 . ?
C66 C67 1.407(3) . ?
C66 H66 0.9500 . ?
C67 C68 1.373(2) . ?
C67 H67 0.9500 . ?
C68 C69 1.412(2) . ?
C68 H68 0.9500 . ?
C71 C76 1.396(2) . ?
C71 C72 1.397(2) . ?
C72 C73 1.397(2) . ?
C72 H72 0.9500 . ?
C73 C74 1.385(3) . ?
C73 H73 0.9500 . ?
C74 C75 1.391(3) . ?
C74 H74 0.9500 . ?
C75 C76 1.392(2) . ?
C75 H75 0.9500 . ?
C76 H76 0.9500 . ?
C81 C86 1.394(2) . ?
C81 C82 1.401(2) . ?
C82 C83 1.388(2) . ?
C82 H82 0.9500 . ?
C83 C84 1.392(3) . ?
C83 H83 0.9500 . ?
C84 C85 1.392(3) . ?
C84 H84 0.9500 . ?
C85 C86 1.395(2) . ?
C85 H85 0.9500 . ?
C86 H86 0.9500 . ?
N4 C91 1.164(5) . ?
C91 C92 1.451(4) . ?
C92 H92A 0.9800 . ?
C92 H92B 0.9800 . ?
C92 H92C 0.9800 . ?
O1A N4A 1.05(2) . ?
N4A N5A 1.282(9) . ?
N5A C92A 1.459(9) . ?
N5A C91A 1.479(12) . ?
C91A H91A 0.9800 . ?
C91A H91B 0.9800 . ?
C91A H91C 0.9800 . ?
C92A H92D 0.9800 . ?
C92A H92E 0.9800 . ?
C92A H92F 0.9800 . ?
P4 F6 1.5803(17) . ?
P4 F3 1.5860(15) . ?
P4 F5 1.5885(16) . ?
P4 F2 1.5941(17) . ?
P4 F4 1.5993(17) . ?
P4 F1 1.6043(17) . ?
P4A F6A 1.579(6) . ?
P4A F1A 1.584(6) . ?
P4A F5A 1.585(6) . ?
P4A F3A 1.588(6) . ?
P4A F4A 1.589(6) . ?
P4A F2A 1.596(6) . ?
P5 F11 1.583(4) . ?
P5 F12 1.587(4) . ?
P5 F10 1.590(4) . ?
P5 F8 1.591(4) . ?
P5 F7 1.593(5) . ?
P5 F9 1.597(4) . ?
P5A F9A 1.575(5) . ?
P5A F10A 1.582(5) . ?
P5A F7A 1.593(5) . ?
P5A F11A 1.594(5) . ?
P5A F8A 1.595(5) . ?
P5A F12A 1.601(5) . ?
P5B F11B 1.578(5) . ?
P5B F10B 1.579(5) . ?
P5B F8B 1.580(5) . ?
P5B F9B 1.589(5) . ?
P5B F12B 1.596(5) . ?
P5B F7B 1.605(5) . ?
